data_4035498
loop_
_publ_author_name
'Bulut, Safak'
'Queen, Wendy L.'

_publ_section_title
;
 Catalyst-Free Synthesis of Aryl Diamines via a Three-Step Reaction
 Process.
;
_journal_issue 7
_journal_name_full 'The Journal of organic chemistry'
_journal_page_first 3806
_journal_page_last 3818
_journal_paper_doi 10.1021/acs.joc.8b00151
_journal_volume 83
_journal_year 2018
_chemical_formula_sum 'C17 H16 N2 O4'
_chemical_formula_weight 312.32
_chemical_name_common 'CCDC 1540291_Compound 1_SB55_2_a'
_space_group_crystal_system triclinic
_space_group_IT_number 2
_space_group_name_Hall '-P 1'
_space_group_name_H-M_alt 'P -1'
_atom_sites_solution_hydrogens mixed
_audit_creation_method SHELXL-2014
_cell_angle_alpha 98.937(15)
_cell_angle_beta 97.255(15)
_cell_angle_gamma 94.801(14)
_cell_formula_units_Z 2
_cell_length_a 4.6227(8)
_cell_length_b 11.994(2)
_cell_length_c 13.207(2)
_cell_measurement_reflns_used 908
_cell_measurement_temperature 100(2)
_cell_measurement_theta_max 25.4530
_cell_measurement_theta_min 2.1390
_cell_volume 713.6(2)
_computing_structure_refinement 'SHELXL-2014 (Sheldrick, 2014)'
_diffrn_ambient_temperature 100(2)
_diffrn_measured_fraction_theta_full 0.504
_diffrn_measured_fraction_theta_max 0.556
_diffrn_measurement_device_type 'dectris-CrysAlisPro-abstract goniometer imported dectris images'
_diffrn_measurement_method '\w scans'
_diffrn_radiation_type synchrotron
_diffrn_radiation_wavelength 0.7153
_diffrn_reflns_av_R_equivalents 0.0375
_diffrn_reflns_av_unetI/netI 0.0523
_diffrn_reflns_Laue_measured_fraction_full 0.504
_diffrn_reflns_Laue_measured_fraction_max 0.556
_diffrn_reflns_limit_h_max 5
_diffrn_reflns_limit_h_min -5
_diffrn_reflns_limit_k_max 12
_diffrn_reflns_limit_k_min -12
_diffrn_reflns_limit_l_max 15
_diffrn_reflns_limit_l_min -15
_diffrn_reflns_number 2535
_diffrn_reflns_point_group_measured_fraction_full 0.504
_diffrn_reflns_point_group_measured_fraction_max 0.556
_diffrn_reflns_theta_full 25.416
_diffrn_reflns_theta_max 24.567
_diffrn_reflns_theta_min 1.587
_diffrn_source synchrotron
_exptl_absorpt_coefficient_mu 0.105
_exptl_crystal_colour colourless
_exptl_crystal_density_diffrn 1.454
_exptl_crystal_description needle
_exptl_crystal_F_000 328
_refine_diff_density_max 0.234
_refine_diff_density_min -0.320
_refine_diff_density_rms 0.071
_refine_ls_extinction_method none
_refine_ls_goodness_of_fit_ref 1.036
_refine_ls_hydrogen_treatment mixed
_refine_ls_matrix_type full
_refine_ls_number_parameters 214
_refine_ls_number_reflns 1308
_refine_ls_number_restraints 0
_refine_ls_restrained_S_all 1.036
_refine_ls_R_factor_all 0.0734
_refine_ls_R_factor_gt 0.0663
_refine_ls_shift/su_max 0.000
_refine_ls_shift/su_mean 0.000
_refine_ls_structure_factor_coef Fsqd
_refine_ls_weighting_details 'w=1/[\s^2^(Fo^2^)+(0.1338P)^2^] where P=(Fo^2^+2Fc^2^)/3'
_refine_ls_weighting_scheme calc
_refine_ls_wR_factor_gt 0.1682
_refine_ls_wR_factor_ref 0.1756
_reflns_Friedel_coverage 0.000
_reflns_number_gt 1050
_reflns_number_total 1308
_reflns_threshold_expression 'I > 2\s(I)'
_cod_data_source_file jo8b00151_si_002.cif
_cod_data_source_block SB55_2_a
_cod_database_code 4035498
_shelx_space_group_comment
;
The symmetry employed for this shelxl refinement is uniquely defined
by the following loop, which should always be used as a source of
symmetry information in preference to the above space-group names.
They are only intended as comments.
;
_shelxl_version_number 2014-3

loop_
_space_group_symop_operation_xyz
'x, y, z'
'-x, -y, -z'

loop_
_atom_site_label
_atom_site_type_symbol
_atom_site_fract_x
_atom_site_fract_y
_atom_site_fract_z
_atom_site_U_iso_or_equiv
_atom_site_adp_type
_atom_site_occupancy
_atom_site_site_symmetry_order
_atom_site_calc_flag
_atom_site_refinement_flags_posn
_atom_site_refinement_flags_adp
O001 O -0.4688(5) 0.1201(2) 0.94197(15) 0.0356(9) Uani 1 1 d . .
H1 H 0.316(8) 0.030(4) 0.566(3) 0.033(11) Uiso 1 1 d . .
O002 O 1.2791(6) 0.4104(2) 0.18689(16) 0.0410(9) Uani 1 1 d . .
O003 O 1.4320(5) 0.5301(2) 0.33242(16) 0.0421(9) Uani 1 1 d . .
O004 O -0.2538(5) 0.2960(2) 0.98306(18) 0.0423(9) Uani 1 1 d . .
N005 N 0.3230(6) 0.1054(4) 0.5897(2) 0.0325(11) Uani 1 1 d . .
N006 N 0.6072(6) 0.1431(3) 0.46871(19) 0.0318(10) Uani 1 1 d . .
C007 C -0.1384(7) 0.1783(3) 0.8376(2) 0.0297(12) Uani 1 1 d . .
C008 C 0.1708(7) 0.1337(3) 0.6717(2) 0.0305(11) Uani 1 1 d . .
C009 C -0.1680(8) 0.0719(3) 0.7782(2) 0.0326(11) Uani 1 1 d . .
H009 H -0.2927 0.0141 0.7942 0.039 Uiso 1 1 calc R U
C00A C 0.4802(8) 0.1780(3) 0.5455(2) 0.0327(12) Uani 1 1 d . .
H00A H 0.4967 0.2553 0.5714 0.039 Uiso 1 1 calc R U
C00B C 0.1999(7) 0.2409(3) 0.7301(2) 0.0316(12) Uani 1 1 d . .
H00B H 0.3244 0.2987 0.7143 0.038 Uiso 1 1 calc R U
C00C C -0.2901(7) 0.2059(4) 0.9263(2) 0.0284(11) Uani 1 1 d . .
C00D C -0.0164(7) 0.0501(3) 0.6963(2) 0.0312(12) Uani 1 1 d . .
H00D H -0.0402 -0.0222 0.6567 0.037 Uiso 1 1 calc R U
C00E C 0.9212(8) 0.2795(3) 0.2747(2) 0.0351(11) Uani 1 1 d . .
H00E H 0.9081 0.2682 0.2029 0.042 Uiso 1 1 calc R U
C00F C 0.0461(7) 0.2616(3) 0.8109(2) 0.0314(11) Uani 1 1 d . .
H00F H 0.0661 0.3344 0.8494 0.038 Uiso 1 1 calc R U
C00G C 1.1053(7) 0.3688(3) 0.3334(2) 0.0294(11) Uani 1 1 d . .
C00H C 1.1117(7) 0.3854(3) 0.4393(2) 0.0322(11) Uani 1 1 d . .
H00H H 1.2319 0.4462 0.4801 0.039 Uiso 1 1 calc R U
C00I C 0.9456(7) 0.3145(3) 0.4851(2) 0.0310(11) Uani 1 1 d . .
H00I H 0.9526 0.3277 0.5566 0.037 Uiso 1 1 calc R U
C00J C 1.2879(8) 0.4448(3) 0.2870(2) 0.0318(12) Uani 1 1 d . .
C00K C 0.7676(8) 0.2237(3) 0.4269(2) 0.0307(11) Uani 1 1 d . .
C00L C 0.7601(7) 0.2083(3) 0.3202(2) 0.0377(12) Uani 1 1 d . .
H00L H 0.6409 0.1474 0.2792 0.045 Uiso 1 1 calc R U
C00M C -0.6179(8) 0.1426(4) 1.0297(2) 0.0389(12) Uani 1 1 d . .
H00C H -0.6986 0.2139 1.0303 0.058 Uiso 1 1 calc R U
H00G H -0.4823 0.1461 1.0918 0.058 Uiso 1 1 calc R U
H00J H -0.7731 0.0832 1.0263 0.058 Uiso 1 1 calc R U
C00N C 1.4517(10) 0.4784(3) 0.1334(3) 0.0489(14) Uani 1 1 d . .
H00K H 1.4233 0.4463 0.0611 0.073 Uiso 1 1 calc R U
H00M H 1.6549 0.4809 0.1610 0.073 Uiso 1 1 calc R U
H00N H 1.3937 0.5539 0.1418 0.073 Uiso 1 1 calc R U

loop_
_atom_site_aniso_label
_atom_site_aniso_U_11
_atom_site_aniso_U_22
_atom_site_aniso_U_33
_atom_site_aniso_U_23
_atom_site_aniso_U_13
_atom_site_aniso_U_12
O001 0.0410(16) 0.0402(18) 0.0241(11) 0.0059(11) -0.0018(10) 0.0036(14)
O002 0.0603(18) 0.036(2) 0.0238(12) 0.0033(11) 0.0021(10) 0.0001(15)
O003 0.0537(18) 0.040(2) 0.0284(13) 0.0062(12) -0.0043(11) -0.0042(16)
O004 0.0518(18) 0.039(2) 0.0316(13) -0.0011(14) 0.0007(12) 0.0019(16)
N005 0.038(2) 0.035(3) 0.0214(14) 0.0052(15) -0.0062(13) 0.0033(19)
N006 0.0361(18) 0.037(2) 0.0202(14) 0.0044(14) -0.0049(13) 0.0051(18)
C007 0.031(2) 0.036(3) 0.0201(16) 0.0059(17) -0.0084(14) 0.008(2)
C008 0.034(2) 0.037(3) 0.0174(15) 0.0031(17) -0.0091(14) 0.010(2)
C009 0.037(2) 0.037(3) 0.0219(16) 0.0083(16) -0.0083(14) 0.002(2)
C00A 0.036(2) 0.037(3) 0.0212(17) 0.0079(17) -0.0100(14) 0.002(2)
C00B 0.036(2) 0.035(3) 0.0223(17) 0.0065(17) -0.0038(15) 0.003(2)
C00C 0.032(2) 0.028(3) 0.0248(16) 0.0054(17) -0.0047(14) 0.014(2)
C00D 0.037(2) 0.031(3) 0.0225(16) 0.0031(16) -0.0071(14) 0.009(2)
C00E 0.043(2) 0.040(3) 0.0193(16) 0.0036(16) -0.0046(14) 0.006(2)
C00F 0.037(2) 0.029(3) 0.0252(17) 0.0032(16) -0.0056(14) 0.008(2)
C00G 0.036(2) 0.026(3) 0.0237(15) 0.0039(15) -0.0056(14) 0.010(2)
C00H 0.036(2) 0.033(3) 0.0240(16) 0.0010(16) -0.0093(14) 0.006(2)
C00I 0.037(2) 0.035(3) 0.0185(15) 0.0027(15) -0.0061(14) 0.010(2)
C00J 0.039(2) 0.030(3) 0.0251(17) 0.0033(17) -0.0046(15) 0.012(2)
C00K 0.034(2) 0.033(3) 0.0233(16) 0.0057(15) -0.0066(13) 0.009(2)
C00L 0.043(2) 0.040(3) 0.0254(17) 0.0036(17) -0.0110(15) -0.002(2)
C00M 0.044(2) 0.050(3) 0.0205(16) 0.0072(16) -0.0019(14) 0.002(2)
C00N 0.073(3) 0.042(3) 0.0313(19) 0.0057(19) 0.0108(18) 0.000(3)

loop_
_atom_type_symbol
_atom_type_description
_atom_type_scat_dispersion_real
_atom_type_scat_dispersion_imag
_atom_type_scat_source
C C 0.0033 0.0016 'International Tables Vol C Tables 4.2.6.8 and 6.1.1.4'
H H 0.0000 0.0000 'International Tables Vol C Tables 4.2.6.8 and 6.1.1.4'
N N 0.0061 0.0033 'International Tables Vol C Tables 4.2.6.8 and 6.1.1.4'
O O 0.0106 0.0060 'International Tables Vol C Tables 4.2.6.8 and 6.1.1.4'

loop_
_geom_angle_atom_site_label_1
_geom_angle_atom_site_label_2
_geom_angle_atom_site_label_3
_geom_angle
C00C O001 C00M 115.3(3)
C00J O002 C00N 116.9(3)
C00A N005 C008 126.0(4)
C00A N005 H1 119(2)
C008 N005 H1 115(2)
C00A N006 C00K 117.7(3)
C00F C007 C009 117.8(3)
C00F C007 C00C 119.0(3)
C009 C007 C00C 123.2(3)
C00D C008 N005 117.8(4)
C00D C008 C00B 118.9(3)
N005 C008 C00B 123.2(3)
C00D C009 C007 120.8(3)
C00D C009 H009 119.6
C007 C009 H009 119.6
N006 C00A N005 121.0(4)
N006 C00A H00A 119.5
N005 C00A H00A 119.5
C00F C00B C008 119.7(3)
C00F C00B H00B 120.1
C008 C00B H00B 120.1
O004 C00C O001 122.2(3)
O004 C00C C007 124.3(3)
O001 C00C C007 113.4(4)
C009 C00D C008 120.7(4)
C009 C00D H00D 119.6
C008 C00D H00D 119.6
C00L C00E C00G 120.6(3)
C00L C00E H00E 119.7
C00G C00E H00E 119.7
C00B C00F C007 122.0(4)
C00B C00F H00F 119.0
C007 C00F H00F 119.0
C00E C00G C00H 118.1(3)
C00E C00G C00J 122.0(3)
C00H C00G C00J 119.9(3)
C00I C00H C00G 121.2(3)
C00I C00H H00H 119.4
C00G C00H H00H 119.4
C00H C00I C00K 120.8(3)
C00H C00I H00I 119.6
C00K C00I H00I 119.6
O003 C00J O002 122.6(3)
O003 C00J C00G 125.3(3)
O002 C00J C00G 112.1(3)
C00I C00K C00L 117.7(3)
C00I C00K N006 124.0(3)
C00L C00K N006 118.2(3)
C00E C00L C00K 121.6(3)
C00E C00L H00L 119.2
C00K C00L H00L 119.2
O001 C00M H00C 109.5
O001 C00M H00G 109.5
H00C C00M H00G 109.5
O001 C00M H00J 109.5
H00C C00M H00J 109.5
H00G C00M H00J 109.5
O002 C00N H00K 109.5
O002 C00N H00M 109.5
H00K C00N H00M 109.5
O002 C00N H00N 109.5
H00K C00N H00N 109.5
H00M C00N H00N 109.5

loop_
_geom_bond_atom_site_label_1
_geom_bond_atom_site_label_2
_geom_bond_distance
O001 C00C 1.323(4)
O001 C00M 1.424(4)
O002 C00J 1.317(4)
O002 C00N 1.419(4)
O003 C00J 1.202(4)
O004 C00C 1.202(4)
N005 C00A 1.337(4)
N005 C008 1.379(5)
N005 H1 0.91(4)
N006 C00A 1.268(5)
N006 C00K 1.392(4)
C007 C00F 1.376(5)
C007 C009 1.377(5)
C007 C00C 1.449(5)
C008 C00D 1.374(4)
C008 C00B 1.380(5)
C009 C00D 1.365(5)
C009 H009 0.9300
C00A H00A 0.9300
C00B C00F 1.358(5)
C00B H00B 0.9300
C00D H00D 0.9300
C00E C00L 1.346(4)
C00E C00G 1.377(5)
C00E H00E 0.9300
C00F H00F 0.9300
C00G C00H 1.378(4)
C00G C00J 1.447(5)
C00H C00I 1.359(4)
C00H H00H 0.9300
C00I C00K 1.373(5)
C00I H00I 0.9300
C00K C00L 1.388(4)
C00L H00L 0.9300
C00M H00C 0.9600
C00M H00G 0.9600
C00M H00J 0.9600
C00N H00K 0.9600
C00N H00M 0.9600
C00N H00N 0.9600
